data_4027633
loop_
_publ_author_name
'G. Richard Stephenson'
'Caroline Roe'
'Christopher E. Anson'

_publ_section_title
;
 Stereochemical Requirements of Oxidative Cyclizations in Extended
 Iterative Organoiron-Mediated Routes to Alkaloids
;
_journal_name_full 'Journal of Organic Chemistry'
_journal_page_first 9684
_journal_page_last 9692
_journal_paper_doi 10.1021/jo301617f
_journal_volume 77
_journal_year 2012
_chemical_formula_sum 'C36.5 H41.5 Fe O7 Si'
_chemical_formula_weight 676.14
_chemical_name_systematic
; 
 ? 
;
_space_group_IT_number 2
_symmetry_cell_setting triclinic
_symmetry_space_group_name_Hall '-P 1'
_symmetry_space_group_name_H-M 'P -1'
_atom_sites_solution_hydrogens geom
_atom_sites_solution_primary direct
_atom_sites_solution_secondary difmap
_audit_creation_method SHELXL-97
_cell_angle_alpha 68.923(4)
_cell_angle_beta 84.618(4)
_cell_angle_gamma 78.411(4)
_cell_formula_units_Z 4
_cell_length_a 12.145(3)
_cell_length_b 16.906(4)
_cell_length_c 18.104(4)
_cell_measurement_reflns_used 4453
_cell_measurement_temperature 100(2)
_cell_measurement_theta_max 24.66
_cell_measurement_theta_min 2.38
_cell_volume 3396.8(14)
_computing_cell_refinement 'SMART-NT 5.6 (Bruker AXS Inc., 2005)'
_computing_data_collection 'SMART-NT 5.6 (Bruker AXS Inc., 2005)'
_computing_data_reduction 'SAINT+ 6.45 (Bruker AXS Inc., 2003)'
_computing_molecular_graphics 'SHELXTL 6.14 (BrukerAXS Inc., 2003)'
_computing_publication_material 'SHELXTL 6.14 (BrukerAXS Inc., 2003)'
_computing_structure_refinement 'SHELXTL 6.14 (BrukerAXS Inc., 2003)'
_computing_structure_solution 'SHELXTL 6.14 (BrukerAXS Inc., 2003)'
_diffrn_ambient_temperature 100(2)
_diffrn_detector_area_resol_mean 8.333
_diffrn_measured_fraction_theta_full 0.989
_diffrn_measured_fraction_theta_max 0.987
_diffrn_measurement_device_type 'Bruker SMART Apex'
_diffrn_measurement_method 'CCD area detector'
_diffrn_radiation_monochromator graphite
_diffrn_radiation_source 'rotating anode'
_diffrn_radiation_type MoK\a
_diffrn_radiation_wavelength 0.71073
_diffrn_reflns_av_R_equivalents 0.0323
_diffrn_reflns_av_sigmaI/netI 0.0598
_diffrn_reflns_limit_h_max 14
_diffrn_reflns_limit_h_min -14
_diffrn_reflns_limit_k_max 20
_diffrn_reflns_limit_k_min -20
_diffrn_reflns_limit_l_max 21
_diffrn_reflns_limit_l_min -20
_diffrn_reflns_number 18747
_diffrn_reflns_theta_full 25.00
_diffrn_reflns_theta_max 25.35
_diffrn_reflns_theta_min 1.31
_exptl_absorpt_coefficient_mu 0.527
_exptl_absorpt_correction_T_max 0.857
_exptl_absorpt_correction_T_min 0.751
_exptl_absorpt_correction_type multi-scan
_exptl_absorpt_process_details 'SADABS (Bruker AXS Inc., 2005)'
_exptl_crystal_colour 'pale yellow'
_exptl_crystal_density_diffrn 1.322
_exptl_crystal_description chunk
_exptl_crystal_F_000 1426
_exptl_crystal_size_max 0.46
_exptl_crystal_size_mid 0.41
_exptl_crystal_size_min 0.35
_refine_diff_density_max 2.804
_refine_diff_density_min -1.082
_refine_diff_density_rms 0.086
_refine_ls_extinction_method none
_refine_ls_goodness_of_fit_ref 1.016
_refine_ls_hydrogen_treatment mixed
_refine_ls_matrix_type full
_refine_ls_number_parameters 838
_refine_ls_number_reflns 12286
_refine_ls_number_restraints 0
_refine_ls_restrained_S_all 1.016
_refine_ls_R_factor_all 0.0846
_refine_ls_R_factor_gt 0.0601
_refine_ls_shift/su_max 0.001
_refine_ls_shift/su_mean 0.000
_refine_ls_structure_factor_coef Fsqd
_refine_ls_weighting_details 'calc w=1/[\s^2^(Fo^2^)+(0.0734P)^2^+5.0734P] where P=(Fo^2^+2Fc^2^)/3'
_refine_ls_weighting_scheme calc
_refine_ls_wR_factor_gt 0.1413
_refine_ls_wR_factor_ref 0.1568
_reflns_number_gt 9176
_reflns_number_total 12286
_reflns_threshold_expression >2sigma(I)
_cod_data_source_file jo301617f_si_002.cif
_cod_data_source_block crc329
_cod_original_cell_volume 3396.9(12)
_cod_original_formula_sum 'C36.50 H41.50 Fe O7 Si'
_cod_database_code 4027633

loop_
_symmetry_equiv_pos_as_xyz
'x, y, z'
'-x, -y, -z'

loop_
_atom_site_label
_atom_site_type_symbol
_atom_site_fract_x
_atom_site_fract_y
_atom_site_fract_z
_atom_site_U_iso_or_equiv
_atom_site_adp_type
_atom_site_occupancy
_atom_site_symmetry_multiplicity
_atom_site_calc_flag
_atom_site_refinement_flags
Fe1 Fe 0.82489(4) 0.07088(3) 0.61101(3) 0.01850(14) Uani 1 1 d .
C41 C 0.8438(3) -0.0434(3) 0.6627(2) 0.0254(9) Uani 1 1 d .
O41 O 0.8557(3) -0.11625(18) 0.69446(18) 0.0396(7) Uani 1 1 d .
C42 C 0.9546(3) 0.0778(3) 0.6472(2) 0.0257(9) Uani 1 1 d .
O42 O 1.0343(2) 0.0828(2) 0.67231(17) 0.0371(7) Uani 1 1 d .
C43 C 0.8671(3) 0.0704(2) 0.5138(2) 0.0232(8) Uani 1 1 d .
O43 O 0.8947(2) 0.07071(18) 0.45133(16) 0.0294(6) Uani 1 1 d .
C1 C 0.6509(3) 0.0813(2) 0.6100(2) 0.0181(7) Uani 1 1 d .
H1 H 0.617(3) 0.031(2) 0.625(2) 0.022 Uiso 1 1 d .
C2 C 0.6843(3) 0.1008(2) 0.6745(2) 0.0172(7) Uani 1 1 d .
H2 H 0.670(3) 0.070(2) 0.728(2) 0.021 Uiso 1 1 d .
C3 C 0.7409(3) 0.1712(2) 0.6499(2) 0.0192(8) Uani 1 1 d .
C4 C 0.7650(3) 0.2050(2) 0.5670(2) 0.0202(8) Uani 1 1 d .
H4 H 0.818(3) 0.246(2) 0.549(2) 0.024 Uiso 1 1 d .
C5 C 0.6735(3) 0.2235(2) 0.5083(2) 0.0212(8) Uani 1 1 d .
H5A H 0.7080 0.2203 0.4575 0.025 Uiso 1 1 calc R
H5B H 0.6302 0.2825 0.4982 0.025 Uiso 1 1 calc R
C6 C 0.5937(3) 0.1578(2) 0.5409(2) 0.0176(7) Uani 1 1 d .
H6A H 0.5255 0.1864 0.5633 0.021 Uiso 1 1 calc R
O1 O 0.7865(2) 0.20263(16) 0.69710(14) 0.0225(6) Uani 1 1 d .
C7 C 0.7951(3) 0.1522(3) 0.7794(2) 0.0259(9) Uani 1 1 d .
H7A H 0.8286 0.1821 0.8066 0.039 Uiso 1 1 calc R
H7B H 0.8425 0.0960 0.7861 0.039 Uiso 1 1 calc R
H7C H 0.7200 0.1439 0.8022 0.039 Uiso 1 1 calc R
C8 C 0.5549(3) 0.1344(2) 0.4751(2) 0.0163(7) Uani 1 1 d .
C9 C 0.4650(3) 0.1846(2) 0.4280(2) 0.0154(7) Uani 1 1 d .
C10 C 0.4416(3) 0.1669(2) 0.3619(2) 0.0178(7) Uani 1 1 d .
H10A H 0.3805 0.2019 0.3295 0.021 Uiso 1 1 calc R
C11 C 0.5065(3) 0.0990(2) 0.3430(2) 0.0180(7) Uani 1 1 d .
C12 C 0.5929(3) 0.0450(2) 0.3933(2) 0.0180(7) Uani 1 1 d .
C13 C 0.6165(3) 0.0627(2) 0.4581(2) 0.0194(8) Uani 1 1 d .
H13A H 0.6754 0.0259 0.4919 0.023 Uiso 1 1 calc R
C14 C 0.3897(3) 0.2589(2) 0.4459(2) 0.0202(8) Uani 1 1 d .
H14A H 0.3821 0.2451 0.5039 0.024 Uiso 1 1 calc R
H14B H 0.4236 0.3114 0.4227 0.024 Uiso 1 1 calc R
O2 O 0.28161(19) 0.27411(15) 0.41351(14) 0.0175(5) Uani 1 1 d .
Si1 Si 0.17779(8) 0.35118(6) 0.41957(6) 0.0163(2) Uani 1 1 d .
C15 C 0.2131(3) 0.4562(2) 0.3514(2) 0.0181(7) Uani 1 1 d .
C16 C 0.1568(3) 0.5358(2) 0.3536(2) 0.0227(8) Uani 1 1 d .
H16A H 0.0973 0.5376 0.3913 0.027 Uiso 1 1 calc R
C17 C 0.1856(3) 0.6122(2) 0.3023(2) 0.0257(9) Uani 1 1 d .
H17A H 0.1467 0.6657 0.3054 0.031 Uiso 1 1 calc R
C18 C 0.2720(3) 0.6109(2) 0.2460(2) 0.0269(9) Uani 1 1 d .
H18A H 0.2922 0.6632 0.2107 0.032 Uiso 1 1 calc R
C19 C 0.3281(3) 0.5329(2) 0.2417(2) 0.0263(9) Uani 1 1 d .
H19A H 0.3871 0.5315 0.2036 0.032 Uiso 1 1 calc R
C20 C 0.2983(3) 0.4569(2) 0.2931(2) 0.0211(8) Uani 1 1 d .
H20A H 0.3364 0.4037 0.2889 0.025 Uiso 1 1 calc R
C21 C 0.1659(3) 0.3525(2) 0.5238(2) 0.0196(8) Uani 1 1 d .
C22 C 0.2225(3) 0.4060(3) 0.5428(2) 0.0299(9) Uani 1 1 d .
H22A H 0.2609 0.4448 0.5021 0.036 Uiso 1 1 calc R
C23 C 0.2238(4) 0.4037(3) 0.6203(2) 0.0353(10) Uani 1 1 d .
H23A H 0.2631 0.4409 0.6320 0.042 Uiso 1 1 calc R
C24 C 0.1685(3) 0.3478(3) 0.6802(2) 0.0313(10) Uani 1 1 d .
H24A H 0.1705 0.3458 0.7332 0.038 Uiso 1 1 calc R
C25 C 0.1112(3) 0.2954(3) 0.6632(2) 0.0297(9) Uani 1 1 d .
H25A H 0.0722 0.2573 0.7043 0.036 Uiso 1 1 calc R
C26 C 0.1093(3) 0.2973(2) 0.5855(2) 0.0266(9) Uani 1 1 d .
H26A H 0.0688 0.2604 0.5744 0.032 Uiso 1 1 calc R
C27 C 0.0518(3) 0.3271(2) 0.3838(2) 0.0247(8) Uani 1 1 d .
C28 C 0.0717(4) 0.3393(3) 0.2957(2) 0.0317(10) Uani 1 1 d .
H28A H 0.0069 0.3274 0.2757 0.048 Uiso 1 1 calc R
H28B H 0.1395 0.2996 0.2892 0.048 Uiso 1 1 calc R
H28C H 0.0813 0.3988 0.2660 0.048 Uiso 1 1 calc R
C29 C -0.0538(3) 0.3900(3) 0.3942(3) 0.0458(12) Uani 1 1 d .
H29A H -0.1194 0.3776 0.3756 0.069 Uiso 1 1 calc R
H29B H -0.0443 0.4492 0.3634 0.069 Uiso 1 1 calc R
H29C H -0.0650 0.3833 0.4503 0.069 Uiso 1 1 calc R
C30 C 0.0344(4) 0.2343(3) 0.4274(2) 0.0323(10) Uani 1 1 d .
H30A H -0.0320 0.2249 0.4071 0.048 Uiso 1 1 calc R
H30B H 0.0234 0.2241 0.4842 0.048 Uiso 1 1 calc R
H30C H 0.1007 0.1944 0.4189 0.048 Uiso 1 1 calc R
O3 O 0.4913(2) 0.07725(16) 0.27884(14) 0.0225(6) Uani 1 1 d .
C31 C 0.4166(4) 0.1371(3) 0.2198(2) 0.0315(10) Uani 1 1 d .
H31A H 0.4130 0.1142 0.1777 0.047 Uiso 1 1 calc R
H31B H 0.4440 0.1919 0.1974 0.047 Uiso 1 1 calc R
H31C H 0.3415 0.1466 0.2435 0.047 Uiso 1 1 calc R
O4 O 0.6490(2) -0.02350(16) 0.37307(16) 0.0259(6) Uani 1 1 d .
C32 C 0.7338(3) -0.0816(2) 0.4256(2) 0.0278(9) Uani 1 1 d .
H32A H 0.7681 -0.1276 0.4052 0.042 Uiso 1 1 calc R
H32B H 0.7000 -0.1069 0.4781 0.042 Uiso 1 1 calc R
H32C H 0.7915 -0.0504 0.4295 0.042 Uiso 1 1 calc R
Fe2 Fe 0.84388(5) 0.09016(4) 0.10108(3) 0.02529(15) Uani 1 1 d .
C91 C 0.8429(4) -0.0222(3) 0.1553(2) 0.0335(10) Uani 1 1 d .
O91 O 0.8436(3) -0.0943(2) 0.1872(2) 0.0500(9) Uani 1 1 d .
C92 C 0.9829(3) 0.0834(3) 0.1324(2) 0.0301(9) Uani 1 1 d .
O92 O 1.0703(2) 0.0803(2) 0.15165(19) 0.0434(8) Uani 1 1 d .
C93 C 0.8795(3) 0.0843(3) 0.0052(3) 0.0283(9) Uani 1 1 d .
O93 O 0.9050(3) 0.0811(2) -0.05635(17) 0.0406(8) Uani 1 1 d .
C51 C 0.6680(3) 0.1186(3) 0.0989(2) 0.0250(8) Uani 1 1 d .
H51 H 0.623(3) 0.071(3) 0.116(2) 0.030 Uiso 1 1 d .
C52 C 0.7094(3) 0.1359(3) 0.1623(2) 0.0258(8) Uani 1 1 d .
H52 H 0.690(3) 0.104(3) 0.222(3) 0.031 Uiso 1 1 d .
C53 C 0.7804(3) 0.1969(2) 0.1369(2) 0.0216(8) Uani 1 1 d .
C54 C 0.8080(3) 0.2255(3) 0.0547(2) 0.0244(8) Uani 1 1 d .
H54 H 0.863(4) 0.258(3) 0.039(2) 0.029 Uiso 1 1 d .
C55 C 0.7170(3) 0.2515(2) -0.0044(2) 0.0260(9) Uani 1 1 d .
H55A H 0.7504 0.2475 -0.0552 0.031 Uiso 1 1 calc R
H55B H 0.6811 0.3123 -0.0140 0.031 Uiso 1 1 calc R
C56 C 0.6266(3) 0.1936(2) 0.0250(2) 0.0230(8) Uani 1 1 d .
H56A H 0.5595 0.2287 0.0419 0.028 Uiso 1 1 calc R
O51 O 0.8352(2) 0.22199(17) 0.18455(15) 0.0281(6) Uani 1 1 d .
C57 C 0.8342(4) 0.1719(3) 0.2674(2) 0.0369(10) Uani 1 1 d .
H57A H 0.8754 0.1959 0.2959 0.055 Uiso 1 1 calc R
H57B H 0.8702 0.1122 0.2754 0.055 Uiso 1 1 calc R
H57C H 0.7564 0.1733 0.2876 0.055 Uiso 1 1 calc R
C58 C 0.5864(3) 0.1668(2) -0.0390(2) 0.0220(8) Uani 1 1 d .
C59 C 0.5183(3) 0.2264(2) -0.0997(2) 0.0200(8) Uani 1 1 d .
C60 C 0.4774(3) 0.1991(2) -0.1548(2) 0.0206(8) Uani 1 1 d .
H60A H 0.4306 0.2398 -0.1957 0.025 Uiso 1 1 calc R
C61 C 0.5037(3) 0.1145(2) -0.1507(2) 0.0197(8) Uani 1 1 d .
C62 C 0.5754(3) 0.0551(2) -0.0918(2) 0.0189(8) Uani 1 1 d .
C63 C 0.6144(3) 0.0815(2) -0.0366(2) 0.0199(8) Uani 1 1 d .
H63A H 0.6614 0.0405 0.0041 0.024 Uiso 1 1 calc R
C64 C 0.4864(3) 0.3203(2) -0.1095(2) 0.0218(8) Uani 1 1 d .
H64A H 0.5537 0.3416 -0.1030 0.026 Uiso 1 1 calc R
H64B H 0.4587 0.3535 -0.1637 0.026 Uiso 1 1 calc R
O52 O 0.4004(2) 0.33434(16) -0.05263(14) 0.0217(6) Uani 1 1 d .
Si2 Si 0.29133(8) 0.41402(6) -0.07571(6) 0.0182(2) Uani 1 1 d .
C65 C 0.3305(3) 0.5100(2) -0.1581(2) 0.0212(8) Uani 1 1 d .
C66 C 0.3824(4) 0.5710(3) -0.1464(3) 0.0340(10) Uani 1 1 d .
H66A H 0.3971 0.5653 -0.0939 0.041 Uiso 1 1 calc R
C67 C 0.4130(4) 0.6397(3) -0.2088(3) 0.0374(10) Uani 1 1 d .
H67A H 0.4481 0.6800 -0.1987 0.045 Uiso 1 1 calc R
C68 C 0.3930(3) 0.6497(3) -0.2853(3) 0.0338(10) Uani 1 1 d .
H68A H 0.4133 0.6972 -0.3282 0.041 Uiso 1 1 calc R
C69 C 0.3428(4) 0.5901(3) -0.2994(3) 0.0378(11) Uani 1 1 d .
H69A H 0.3299 0.5959 -0.3523 0.045 Uiso 1 1 calc R
C70 C 0.3113(4) 0.5219(3) -0.2367(2) 0.0332(10) Uani 1 1 d .
H70A H 0.2756 0.4821 -0.2473 0.040 Uiso 1 1 calc R
C71 C 0.1765(3) 0.3755(2) -0.1085(2) 0.0188(8) Uani 1 1 d .
C72 C 0.0783(3) 0.4307(2) -0.1445(2) 0.0220(8) Uani 1 1 d .
H72A H 0.0725 0.4912 -0.1588 0.026 Uiso 1 1 calc R
C73 C -0.0100(3) 0.3984(3) -0.1595(2) 0.0255(9) Uani 1 1 d .
H73A H -0.0752 0.4369 -0.1845 0.031 Uiso 1 1 calc R
C74 C -0.0039(3) 0.3109(3) -0.1384(2) 0.0268(9) Uani 1 1 d .
H74A H -0.0657 0.2889 -0.1472 0.032 Uiso 1 1 calc R
C75 C 0.0934(3) 0.2547(3) -0.1042(2) 0.0285(9) Uani 1 1 d .
H75A H 0.0992 0.1943 -0.0908 0.034 Uiso 1 1 calc R
C76 C 0.1816(3) 0.2877(2) -0.0899(2) 0.0244(8) Uani 1 1 d .
H76A H 0.2476 0.2491 -0.0667 0.029 Uiso 1 1 calc R
C77 C 0.2464(3) 0.4340(3) 0.0197(2) 0.0308(9) Uani 1 1 d .
C78 C 0.3487(4) 0.4375(4) 0.0629(3) 0.0452(12) Uani 1 1 d .
H78A H 0.3228 0.4482 0.1120 0.068 Uiso 1 1 calc R
H78B H 0.3867 0.4841 0.0286 0.068 Uiso 1 1 calc R
H78C H 0.4011 0.3825 0.0755 0.068 Uiso 1 1 calc R
C79 C 0.1623(4) 0.5195(3) 0.0019(3) 0.0472(13) Uani 1 1 d .
H79A H 0.1391 0.5299 0.0514 0.071 Uiso 1 1 calc R
H79B H 0.0962 0.5162 -0.0233 0.071 Uiso 1 1 calc R
H79C H 0.1980 0.5668 -0.0338 0.071 Uiso 1 1 calc R
C80 C 0.1903(4) 0.3593(4) 0.0748(3) 0.0511(14) Uani 1 1 d .
H80A H 0.1666 0.3690 0.1245 0.077 Uiso 1 1 calc R
H80B H 0.2441 0.3050 0.0858 0.077 Uiso 1 1 calc R
H80C H 0.1246 0.3562 0.0490 0.077 Uiso 1 1 calc R
O53 O 0.4663(2) 0.08172(16) -0.20100(15) 0.0241(6) Uani 1 1 d .
C81 C 0.4023(3) 0.1418(3) -0.2668(2) 0.0304(9) Uani 1 1 d .
H81A H 0.3806 0.1110 -0.2982 0.046 Uiso 1 1 calc R
H81B H 0.4478 0.1839 -0.2998 0.046 Uiso 1 1 calc R
H81C H 0.3346 0.1718 -0.2475 0.046 Uiso 1 1 calc R
O54 O 0.6026(2) -0.02589(16) -0.09548(15) 0.0244(6) Uani 1 1 d .
C82 C 0.6788(3) -0.0883(2) -0.0386(2) 0.0274(9) Uani 1 1 d .
H82A H 0.6911 -0.1433 -0.0475 0.041 Uiso 1 1 calc R
H82B H 0.6469 -0.0961 0.0148 0.041 Uiso 1 1 calc R
H82C H 0.7505 -0.0684 -0.0439 0.041 Uiso 1 1 calc R
C101 C 0.4590(5) 0.5339(3) 0.5009(3) 0.0631(16) Uani 1 1 d .
H10B H 0.4912 0.5733 0.5184 0.095 Uiso 1 1 calc R
H10C H 0.3991 0.5122 0.5396 0.095 Uiso 1 1 calc R
C102 C 0.4086(8) 0.5827(5) 0.4201(4) 0.098(3) Uani 1 1 d .
H10D H 0.3980 0.5402 0.3967 0.117 Uiso 1 1 calc R
H10E H 0.3332 0.6147 0.4275 0.117 Uiso 1 1 calc R
C103 C 0.4682(5) 0.6397(5) 0.3667(4) 0.081(2) Uani 1 1 d .
H10F H 0.4276 0.6673 0.3170 0.121 Uiso 1 1 calc R
H10G H 0.5423 0.6089 0.3569 0.121 Uiso 1 1 calc R
H10H H 0.4774 0.6837 0.3879 0.121 Uiso 1 1 calc R

loop_
_atom_site_aniso_label
_atom_site_aniso_U_11
_atom_site_aniso_U_22
_atom_site_aniso_U_33
_atom_site_aniso_U_23
_atom_site_aniso_U_13
_atom_site_aniso_U_12
Fe1 0.0168(3) 0.0201(3) 0.0171(3) -0.0056(2) -0.0008(2) -0.0013(2)
C41 0.023(2) 0.033(2) 0.023(2) -0.0141(19) 0.0004(16) -0.0024(17)
O41 0.053(2) 0.0193(17) 0.0388(18) -0.0042(14) -0.0031(15) 0.0012(14)
C42 0.026(2) 0.032(2) 0.017(2) -0.0077(17) 0.0060(16) -0.0057(17)
O42 0.0214(15) 0.061(2) 0.0325(17) -0.0193(16) -0.0023(13) -0.0099(14)
C43 0.0164(18) 0.023(2) 0.029(2) -0.0066(17) -0.0029(16) -0.0030(15)
O43 0.0305(15) 0.0388(17) 0.0199(15) -0.0120(13) 0.0059(12) -0.0084(13)
C1 0.0169(18) 0.0192(19) 0.0177(19) -0.0064(15) 0.0022(14) -0.0036(15)
C2 0.0175(18) 0.0185(19) 0.0118(18) -0.0032(15) 0.0008(14) 0.0006(14)
C3 0.0174(18) 0.0209(19) 0.0192(19) -0.0083(16) -0.0052(15) 0.0017(15)
C4 0.0220(19) 0.0177(19) 0.0199(19) -0.0048(16) -0.0025(15) -0.0042(15)
C5 0.027(2) 0.0167(19) 0.0179(19) -0.0027(15) -0.0047(15) -0.0028(15)
C6 0.0190(18) 0.0180(18) 0.0158(18) -0.0076(15) -0.0026(14) 0.0007(14)
O1 0.0318(15) 0.0195(13) 0.0167(13) -0.0052(11) -0.0070(11) -0.0051(11)
C7 0.032(2) 0.029(2) 0.0163(19) -0.0075(17) -0.0023(16) -0.0053(17)
C8 0.0161(17) 0.0183(18) 0.0160(18) -0.0084(15) 0.0040(14) -0.0037(14)
C9 0.0150(17) 0.0176(18) 0.0130(17) -0.0045(14) 0.0023(14) -0.0045(14)
C10 0.0164(17) 0.0162(18) 0.0175(19) -0.0023(15) -0.0025(14) -0.0014(14)
C11 0.0200(18) 0.0204(19) 0.0163(18) -0.0088(15) 0.0058(14) -0.0079(15)
C12 0.0182(18) 0.0143(18) 0.0216(19) -0.0070(15) 0.0063(15) -0.0050(14)
C13 0.0160(17) 0.0201(19) 0.022(2) -0.0076(16) 0.0005(15) -0.0024(14)
C14 0.0179(18) 0.0208(19) 0.023(2) -0.0110(16) -0.0045(15) 0.0013(15)
O2 0.0143(12) 0.0192(13) 0.0187(13) -0.0079(11) -0.0030(10) 0.0014(10)
Si1 0.0154(5) 0.0161(5) 0.0161(5) -0.0054(4) 0.0004(4) -0.0006(4)
C15 0.0180(18) 0.0194(19) 0.0158(18) -0.0040(15) -0.0054(14) -0.0027(15)
C16 0.025(2) 0.022(2) 0.022(2) -0.0082(16) -0.0013(16) -0.0052(16)
C17 0.031(2) 0.017(2) 0.028(2) -0.0080(17) -0.0066(17) 0.0012(16)
C18 0.033(2) 0.022(2) 0.024(2) -0.0031(17) -0.0037(17) -0.0090(17)
C19 0.028(2) 0.028(2) 0.023(2) -0.0087(17) 0.0020(16) -0.0073(17)
C20 0.0246(19) 0.021(2) 0.0189(19) -0.0082(16) 0.0022(15) -0.0046(16)
C21 0.0171(18) 0.0183(19) 0.0193(19) -0.0071(15) 0.0010(14) 0.0063(14)
C22 0.033(2) 0.037(2) 0.023(2) -0.0138(19) 0.0040(17) -0.0097(19)
C23 0.041(3) 0.045(3) 0.025(2) -0.020(2) 0.0053(19) -0.009(2)
C24 0.033(2) 0.037(2) 0.017(2) -0.0119(18) 0.0026(17) 0.0111(19)
C25 0.031(2) 0.029(2) 0.017(2) -0.0007(17) 0.0058(17) 0.0044(18)
C26 0.029(2) 0.020(2) 0.026(2) -0.0061(17) 0.0017(17) 0.0014(16)
C27 0.0172(18) 0.028(2) 0.029(2) -0.0090(18) -0.0039(16) -0.0036(16)
C28 0.041(2) 0.032(2) 0.021(2) -0.0024(18) -0.0108(18) -0.0154(19)
C29 0.017(2) 0.050(3) 0.071(4) -0.025(3) -0.007(2) 0.003(2)
C30 0.035(2) 0.034(2) 0.029(2) -0.0066(19) -0.0010(18) -0.0191(19)
O3 0.0298(14) 0.0231(14) 0.0173(13) -0.0102(11) -0.0023(11) -0.0043(11)
C31 0.037(2) 0.036(2) 0.023(2) -0.0138(19) -0.0095(18) 0.0001(19)
O4 0.0288(15) 0.0209(14) 0.0296(15) -0.0146(12) -0.0015(12) 0.0035(11)
C32 0.024(2) 0.020(2) 0.038(2) -0.0134(18) -0.0021(18) 0.0053(16)
Fe2 0.0206(3) 0.0301(3) 0.0273(3) -0.0149(3) -0.0012(2) 0.0001(2)
C91 0.040(3) 0.039(3) 0.025(2) -0.015(2) -0.0048(19) -0.004(2)
O91 0.066(2) 0.0313(19) 0.049(2) -0.0073(16) -0.0114(18) -0.0077(17)
C92 0.024(2) 0.036(2) 0.030(2) -0.0148(19) -0.0021(18) 0.0031(18)
O92 0.0263(17) 0.057(2) 0.050(2) -0.0257(17) -0.0058(15) -0.0004(15)
C93 0.024(2) 0.027(2) 0.032(2) -0.0122(19) -0.0075(18) 0.0075(17)
O93 0.0405(18) 0.050(2) 0.0252(17) -0.0118(15) -0.0086(14) 0.0058(15)
C51 0.021(2) 0.027(2) 0.024(2) -0.0074(18) 0.0003(16) -0.0023(17)
C52 0.027(2) 0.030(2) 0.020(2) -0.0074(17) 0.0002(16) -0.0040(17)
C53 0.0217(19) 0.022(2) 0.022(2) -0.0110(16) -0.0031(15) 0.0023(15)
C54 0.021(2) 0.026(2) 0.024(2) -0.0054(17) -0.0015(16) -0.0044(16)
C55 0.032(2) 0.021(2) 0.021(2) -0.0013(16) -0.0041(17) -0.0043(17)
C56 0.030(2) 0.0192(19) 0.0172(19) -0.0047(16) -0.0024(16) -0.0004(16)
O51 0.0329(15) 0.0319(16) 0.0212(14) -0.0110(12) -0.0058(12) -0.0040(12)
C57 0.040(3) 0.048(3) 0.025(2) -0.015(2) -0.0063(19) -0.005(2)
C58 0.0223(19) 0.023(2) 0.019(2) -0.0056(16) 0.0045(15) -0.0057(16)
C59 0.0183(18) 0.0211(19) 0.0164(19) -0.0041(15) 0.0051(15) -0.0011(15)
C60 0.0185(18) 0.022(2) 0.0164(19) -0.0036(15) 0.0003(15) 0.0022(15)
C61 0.0157(17) 0.026(2) 0.0170(19) -0.0095(16) 0.0023(14) -0.0016(15)
C62 0.0199(18) 0.0194(19) 0.0137(18) -0.0027(15) 0.0039(14) -0.0031(15)
C63 0.0222(19) 0.0209(19) 0.0121(18) -0.0015(15) 0.0000(14) -0.0020(15)
C64 0.0199(19) 0.021(2) 0.020(2) -0.0057(16) 0.0039(15) -0.0009(15)
O52 0.0180(13) 0.0262(14) 0.0152(13) -0.0051(11) 0.0005(10) 0.0044(11)
Si2 0.0162(5) 0.0219(5) 0.0151(5) -0.0070(4) -0.0001(4) 0.0006(4)
C65 0.0166(18) 0.0212(19) 0.021(2) -0.0050(16) -0.0002(15) 0.0014(15)
C66 0.035(2) 0.036(2) 0.031(2) -0.007(2) -0.0060(19) -0.0127(19)
C67 0.036(2) 0.034(2) 0.044(3) -0.011(2) -0.002(2) -0.015(2)
C68 0.018(2) 0.030(2) 0.041(3) 0.001(2) -0.0012(18) -0.0008(17)
C69 0.034(2) 0.046(3) 0.026(2) 0.001(2) -0.0059(19) -0.014(2)
C70 0.035(2) 0.039(3) 0.026(2) -0.0057(19) -0.0032(18) -0.014(2)
C71 0.0208(18) 0.024(2) 0.0111(17) -0.0057(15) 0.0014(14) -0.0041(15)
C72 0.0226(19) 0.024(2) 0.0201(19) -0.0110(16) -0.0002(15) 0.0004(16)
C73 0.0203(19) 0.037(2) 0.020(2) -0.0139(18) -0.0009(16) 0.0004(17)
C74 0.026(2) 0.039(2) 0.019(2) -0.0117(18) 0.0031(16) -0.0128(18)
C75 0.039(2) 0.022(2) 0.024(2) -0.0058(17) 0.0014(18) -0.0093(18)
C76 0.024(2) 0.026(2) 0.019(2) -0.0043(16) -0.0017(16) -0.0019(16)
C77 0.028(2) 0.046(3) 0.026(2) -0.022(2) 0.0066(17) -0.0107(19)
C78 0.043(3) 0.078(4) 0.028(2) -0.031(3) 0.000(2) -0.016(3)
C79 0.035(3) 0.065(3) 0.058(3) -0.049(3) 0.011(2) 0.000(2)
C80 0.058(3) 0.079(4) 0.026(3) -0.025(3) 0.016(2) -0.030(3)
O53 0.0280(14) 0.0245(14) 0.0190(14) -0.0084(11) -0.0082(11) 0.0021(11)
C81 0.031(2) 0.034(2) 0.024(2) -0.0083(18) -0.0118(18) 0.0017(18)
O54 0.0318(15) 0.0185(14) 0.0197(14) -0.0062(11) -0.0065(11) 0.0044(11)
C82 0.035(2) 0.023(2) 0.020(2) -0.0074(17) -0.0053(17) 0.0071(17)
C101 0.083(5) 0.058(4) 0.061(4) -0.029(3) -0.029(3) -0.014(3)
C102 0.156(8) 0.074(5) 0.068(5) -0.001(4) -0.049(5) -0.055(5)
C103 0.061(4) 0.093(5) 0.093(5) -0.037(4) -0.014(4) -0.010(4)

loop_
_atom_type_symbol
_atom_type_description
_atom_type_scat_dispersion_real
_atom_type_scat_dispersion_imag
_atom_type_scat_source
C C 0.0033 0.0016 'International Tables Vol C Tables 4.2.6.8 and 6.1.1.4'
H H 0.0000 0.0000 'International Tables Vol C Tables 4.2.6.8 and 6.1.1.4'
O O 0.0106 0.0060 'International Tables Vol C Tables 4.2.6.8 and 6.1.1.4'
Si Si 0.0817 0.0704 'International Tables Vol C Tables 4.2.6.8 and 6.1.1.4'
Fe Fe 0.3463 0.8444 'International Tables Vol C Tables 4.2.6.8 and 6.1.1.4'

loop_
_geom_angle_atom_site_label_1
_geom_angle_atom_site_label_2
_geom_angle_atom_site_label_3
_geom_angle
_geom_angle_site_symmetry_1
C43 Fe1 C41 98.69(17) .
C43 Fe1 C42 101.49(16) .
C41 Fe1 C42 92.13(17) .
C43 Fe1 C2 140.64(15) .
C41 Fe1 C2 95.63(16) .
C42 Fe1 C2 114.43(15) .
C43 Fe1 C1 102.27(15) .
C41 Fe1 C1 91.95(16) .
C42 Fe1 C1 154.98(15) .
C2 Fe1 C1 40.57(13) .
C43 Fe1 C3 131.01(16) .
C41 Fe1 C3 128.79(16) .
C42 Fe1 C3 89.47(15) .
C2 Fe1 C3 39.52(14) .
C1 Fe1 C3 68.93(14) .
C43 Fe1 C4 91.60(16) .
C41 Fe1 C4 165.74(16) .
C42 Fe1 C4 95.49(16) .
C2 Fe1 C4 70.24(14) .
C1 Fe1 C4 76.14(14) .
C3 Fe1 C4 39.54(14) .
O41 C41 Fe1 178.9(3) .
O42 C42 Fe1 177.5(3) .
O43 C43 Fe1 179.3(3) .
C2 C1 C6 116.5(3) .
C2 C1 Fe1 68.3(2) .
C6 C1 Fe1 114.1(2) .
C2 C1 H1 115(2) .
C6 C1 H1 114(2) .
Fe1 C1 H1 121(2) .
C3 C2 C1 113.4(3) .
C3 C2 Fe1 72.5(2) .
C1 C2 Fe1 71.1(2) .
C3 C2 H2 122(2) .
C1 C2 H2 124(2) .
Fe1 C2 H2 125(2) .
O1 C3 C2 127.0(3) .
O1 C3 C4 117.1(3) .
C2 C3 C4 115.3(3) .
O1 C3 Fe1 124.6(2) .
C2 C3 Fe1 68.0(2) .
C4 C3 Fe1 70.3(2) .
C3 C4 C5 119.8(3) .
C3 C4 Fe1 70.1(2) .
C5 C4 Fe1 108.4(2) .
C3 C4 H4 117(2) .
C5 C4 H4 114(2) .
Fe1 C4 H4 121(2) .
C4 C5 C6 110.4(3) .
C4 C5 H5A 109.6 .
C6 C5 H5A 109.6 .
C4 C5 H5B 109.6 .
C6 C5 H5B 109.6 .
H5A C5 H5B 108.1 .
C8 C6 C1 115.1(3) .
C8 C6 C5 111.2(3) .
C1 C6 C5 108.5(3) .
C8 C6 H6A 107.2 .
C1 C6 H6A 107.2 .
C5 C6 H6A 107.2 .
C3 O1 C7 117.7(3) .
O1 C7 H7A 109.5 .
O1 C7 H7B 109.5 .
H7A C7 H7B 109.5 .
O1 C7 H7C 109.5 .
H7A C7 H7C 109.5 .
H7B C7 H7C 109.5 .
C9 C8 C13 118.8(3) .
C9 C8 C6 122.0(3) .
C13 C8 C6 119.1(3) .
C8 C9 C10 119.8(3) .
C8 C9 C14 122.0(3) .
C10 C9 C14 118.2(3) .
C11 C10 C9 121.0(3) .
C11 C10 H10A 119.5 .
C9 C10 H10A 119.5 .
O3 C11 C10 125.3(3) .
O3 C11 C12 115.5(3) .
C10 C11 C12 119.2(3) .
O4 C12 C13 124.5(3) .
O4 C12 C11 115.7(3) .
C13 C12 C11 119.8(3) .
C12 C13 C8 121.2(3) .
C12 C13 H13A 119.4 .
C8 C13 H13A 119.4 .
O2 C14 C9 109.8(3) .
O2 C14 H14A 109.7 .
C9 C14 H14A 109.7 .
O2 C14 H14B 109.7 .
C9 C14 H14B 109.7 .
H14A C14 H14B 108.2 .
C14 O2 Si1 123.9(2) .
O2 Si1 C15 107.82(15) .
O2 Si1 C27 104.40(15) .
C15 Si1 C27 110.66(16) .
O2 Si1 C21 109.43(14) .
C15 Si1 C21 108.43(16) .
C27 Si1 C21 115.79(17) .
C16 C15 C20 117.2(3) .
C16 C15 Si1 123.2(3) .
C20 C15 Si1 119.5(3) .
C17 C16 C15 121.5(4) .
C17 C16 H16A 119.2 .
C15 C16 H16A 119.2 .
C16 C17 C18 120.0(3) .
C16 C17 H17A 120.0 .
C18 C17 H17A 120.0 .
C19 C18 C17 119.7(4) .
C19 C18 H18A 120.2 .
C17 C18 H18A 120.2 .
C18 C19 C20 119.9(4) .
C18 C19 H19A 120.1 .
C20 C19 H19A 120.1 .
C19 C20 C15 121.7(3) .
C19 C20 H20A 119.2 .
C15 C20 H20A 119.2 .
C22 C21 C26 117.2(3) .
C22 C21 Si1 119.3(3) .
C26 C21 Si1 123.4(3) .
C21 C22 C23 121.2(4) .
C21 C22 H22A 119.4 .
C23 C22 H22A 119.4 .
C24 C23 C22 120.4(4) .
C24 C23 H23A 119.8 .
C22 C23 H23A 119.8 .
C25 C24 C23 119.7(4) .
C25 C24 H24A 120.1 .
C23 C24 H24A 120.1 .
C24 C25 C26 120.2(4) .
C24 C25 H25A 119.9 .
C26 C25 H25A 119.9 .
C25 C26 C21 121.3(4) .
C25 C26 H26A 119.4 .
C21 C26 H26A 119.4 .
C30 C27 C28 107.6(3) .
C30 C27 C29 109.8(3) .
C28 C27 C29 109.6(3) .
C30 C27 Si1 112.4(3) .
C28 C27 Si1 108.0(3) .
C29 C27 Si1 109.4(3) .
C27 C28 H28A 109.5 .
C27 C28 H28B 109.5 .
H28A C28 H28B 109.5 .
C27 C28 H28C 109.5 .
H28A C28 H28C 109.5 .
H28B C28 H28C 109.5 .
C27 C29 H29A 109.5 .
C27 C29 H29B 109.5 .
H29A C29 H29B 109.5 .
C27 C29 H29C 109.5 .
H29A C29 H29C 109.5 .
H29B C29 H29C 109.5 .
C27 C30 H30A 109.5 .
C27 C30 H30B 109.5 .
H30A C30 H30B 109.5 .
C27 C30 H30C 109.5 .
H30A C30 H30C 109.5 .
H30B C30 H30C 109.5 .
C11 O3 C31 117.5(3) .
O3 C31 H31A 109.5 .
O3 C31 H31B 109.5 .
H31A C31 H31B 109.5 .
O3 C31 H31C 109.5 .
H31A C31 H31C 109.5 .
H31B C31 H31C 109.5 .
C12 O4 C32 116.6(3) .
O4 C32 H32A 109.5 .
O4 C32 H32B 109.5 .
H32A C32 H32B 109.5 .
O4 C32 H32C 109.5 .
H32A C32 H32C 109.5 .
H32B C32 H32C 109.5 .
C93 Fe2 C91 98.87(18) .
C93 Fe2 C92 98.74(18) .
C91 Fe2 C92 92.91(19) .
C93 Fe2 C52 139.98(16) .
C91 Fe2 C52 95.79(18) .
C92 Fe2 C52 117.51(17) .
C93 Fe2 C51 101.91(16) .
C91 Fe2 C51 91.72(18) .
C92 Fe2 C51 157.86(17) .
C52 Fe2 C51 40.41(15) .
C93 Fe2 C54 91.70(17) .
C91 Fe2 C54 165.58(18) .
C92 Fe2 C54 95.17(17) .
C52 Fe2 C54 69.87(16) .
C51 Fe2 C54 76.42(15) .
C93 Fe2 C53 130.88(16) .
C91 Fe2 C53 128.57(17) .
C92 Fe2 C53 91.58(16) .
C52 Fe2 C53 39.17(15) .
C51 Fe2 C53 68.81(15) .
C54 Fe2 C53 39.37(15) .
O91 C91 Fe2 177.3(4) .
O92 C92 Fe2 179.2(4) .
O93 C93 Fe2 178.3(4) .
C52 C51 C56 119.0(3) .
C52 C51 Fe2 68.7(2) .
C56 C51 Fe2 111.5(3) .
C52 C51 H51 115(2) .
C56 C51 H51 115(2) .
Fe2 C51 H51 121(2) .
C53 C52 C51 113.8(4) .
C53 C52 Fe2 72.2(2) .
C51 C52 Fe2 70.9(2) .
C53 C52 H52 124(2) .
C51 C52 H52 123(2) .
Fe2 C52 H52 124(2) .
O51 C53 C52 125.9(3) .
O51 C53 C54 118.0(3) .
C52 C53 C54 115.6(3) .
O51 C53 Fe2 124.4(2) .
C52 C53 Fe2 68.6(2) .
C54 C53 Fe2 69.9(2) .
C53 C54 C55 119.8(3) .
C53 C54 Fe2 70.7(2) .
C55 C54 Fe2 107.7(3) .
C53 C54 H54 116(3) .
C55 C54 H54 113(3) .
Fe2 C54 H54 123(3) .
C54 C55 C56 111.5(3) .
C54 C55 H55A 109.3 .
C56 C55 H55A 109.3 .
C54 C55 H55B 109.3 .
C56 C55 H55B 109.3 .
H55A C55 H55B 108.0 .
C51 C56 C58 114.1(3) .
C51 C56 C55 108.8(3) .
C58 C56 C55 114.2(3) .
C51 C56 H56A 106.4 .
C58 C56 H56A 106.4 .
C55 C56 H56A 106.4 .
C53 O51 C57 116.5(3) .
O51 C57 H57A 109.5 .
O51 C57 H57B 109.5 .
H57A C57 H57B 109.5 .
O51 C57 H57C 109.5 .
H57A C57 H57C 109.5 .
H57B C57 H57C 109.5 .
C59 C58 C63 118.3(3) .
C59 C58 C56 120.8(3) .
C63 C58 C56 120.9(3) .
C58 C59 C60 119.6(3) .
C58 C59 C64 122.8(3) .
C60 C59 C64 117.6(3) .
C61 C60 C59 121.5(3) .
C61 C60 H60A 119.3 .
C59 C60 H60A 119.3 .
O53 C61 C60 125.6(3) .
O53 C61 C62 115.3(3) .
C60 C61 C62 119.1(3) .
O54 C62 C63 125.4(3) .
O54 C62 C61 115.1(3) .
C63 C62 C61 119.5(3) .
C62 C63 C58 121.9(3) .
C62 C63 H63A 119.0 .
C58 C63 H63A 119.0 .
O52 C64 C59 111.6(3) .
O52 C64 H64A 109.3 .
C59 C64 H64A 109.3 .
O52 C64 H64B 109.3 .
C59 C64 H64B 109.3 .
H64A C64 H64B 108.0 .
C64 O52 Si2 123.2(2) .
O52 Si2 C71 107.91(15) .
O52 Si2 C65 110.32(15) .
C71 Si2 C65 109.57(16) .
O52 Si2 C77 105.11(16) .
C71 Si2 C77 109.46(17) .
C65 Si2 C77 114.22(18) .
C66 C65 C70 116.3(4) .
C66 C65 Si2 123.7(3) .
C70 C65 Si2 120.0(3) .
C67 C66 C65 122.1(4) .
C67 C66 H66A 119.0 .
C65 C66 H66A 119.0 .
C68 C67 C66 120.3(4) .
C68 C67 H67A 119.8 .
C66 C67 H67A 119.8 .
C67 C68 C69 119.4(4) .
C67 C68 H68A 120.3 .
C69 C68 H68A 120.3 .
C68 C69 C70 120.1(4) .
C68 C69 H69A 119.9 .
C70 C69 H69A 119.9 .
C69 C70 C65 121.8(4) .
C69 C70 H70A 119.1 .
C65 C70 H70A 119.1 .
C76 C71 C72 117.1(3) .
C76 C71 Si2 119.4(3) .
C72 C71 Si2 123.1(3) .
C73 C72 C71 121.2(4) .
C73 C72 H72A 119.4 .
C71 C72 H72A 119.4 .
C74 C73 C72 120.3(4) .
C74 C73 H73A 119.8 .
C72 C73 H73A 119.8 .
C73 C74 C75 119.7(4) .
C73 C74 H74A 120.1 .
C75 C74 H74A 120.1 .
C76 C75 C74 119.4(4) .
C76 C75 H75A 120.3 .
C74 C75 H75A 120.3 .
C75 C76 C71 122.2(4) .
C75 C76 H76A 118.9 .
C71 C76 H76A 118.9 .
C79 C77 C80 109.8(4) .
C79 C77 C78 109.6(4) .
C80 C77 C78 107.9(4) .
C79 C77 Si2 109.5(3) .
C80 C77 Si2 108.7(3) .
C78 C77 Si2 111.3(3) .
C77 C78 H78A 109.5 .
C77 C78 H78B 109.5 .
H78A C78 H78B 109.5 .
C77 C78 H78C 109.5 .
H78A C78 H78C 109.5 .
H78B C78 H78C 109.5 .
C77 C79 H79A 109.5 .
C77 C79 H79B 109.5 .
H79A C79 H79B 109.5 .
C77 C79 H79C 109.5 .
H79A C79 H79C 109.5 .
H79B C79 H79C 109.5 .
C77 C80 H80A 109.5 .
C77 C80 H80B 109.5 .
H80A C80 H80B 109.5 .
C77 C80 H80C 109.5 .
H80A C80 H80C 109.5 .
H80B C80 H80C 109.5 .
C61 O53 C81 117.0(3) .
O53 C81 H81A 109.5 .
O53 C81 H81B 109.5 .
H81A C81 H81B 109.5 .
O53 C81 H81C 109.5 .
H81A C81 H81C 109.5 .
H81B C81 H81C 109.5 .
C62 O54 C82 117.6(3) .
O54 C82 H82A 109.5 .
O54 C82 H82B 109.5 .
H82A C82 H82B 109.5 .
O54 C82 H82C 109.5 .
H82A C82 H82C 109.5 .
H82B C82 H82C 109.5 .
C101 C101 C102 111.1(7) 2_666
C101 C101 H10B 109.4 2_666
C102 C101 H10B 109.4 .
C101 C101 H10C 109.4 2_666
C102 C101 H10C 109.4 .
H10B C101 H10C 108.0 .
C103 C102 C101 116.8(6) .
C103 C102 H10D 108.1 .
C101 C102 H10D 108.1 .
C103 C102 H10E 108.1 .
C101 C102 H10E 108.1 .
H10D C102 H10E 107.3 .
C102 C103 H10F 109.5 .
C102 C103 H10G 109.5 .
H10F C103 H10G 109.5 .
C102 C103 H10H 109.5 .
H10F C103 H10H 109.5 .
H10G C103 H10H 109.5 .

loop_
_geom_bond_atom_site_label_1
_geom_bond_atom_site_label_2
_geom_bond_distance
_geom_bond_site_symmetry_2
Fe1 C43 1.789(4) .
Fe1 C41 1.796(4) .
Fe1 C42 1.802(4) .
Fe1 C2 2.048(4) .
Fe1 C1 2.086(4) .
Fe1 C3 2.108(3) .
Fe1 C4 2.110(4) .
C41 O41 1.141(5) .
C42 O42 1.138(5) .
C43 O43 1.147(4) .
C1 C2 1.434(5) .
C1 C6 1.536(5) .
C1 H1 0.96(4) .
C2 C3 1.406(5) .
C2 H2 0.95(4) .
C3 O1 1.361(4) .
C3 C4 1.427(5) .
C4 C5 1.518(5) .
C4 H4 0.98(4) .
C5 C6 1.540(5) .
C5 H5A 0.9900 .
C5 H5B 0.9900 .
C6 C8 1.523(5) .
C6 H6A 1.0000 .
O1 C7 1.428(4) .
C7 H7A 0.9800 .
C7 H7B 0.9800 .
C7 H7C 0.9800 .
C8 C9 1.386(5) .
C8 C13 1.409(5) .
C9 C10 1.400(5) .
C9 C14 1.514(5) .
C10 C11 1.387(5) .
C10 H10A 0.9500 .
C11 O3 1.376(4) .
C11 C12 1.400(5) .
C12 O4 1.371(4) .
C12 C13 1.378(5) .
C13 H13A 0.9500 .
C14 O2 1.425(4) .
C14 H14A 0.9900 .
C14 H14B 0.9900 .
O2 Si1 1.648(2) .
Si1 C15 1.869(4) .
Si1 C27 1.885(4) .
Si1 C21 1.886(4) .
C15 C16 1.394(5) .
C15 C20 1.405(5) .
C16 C17 1.383(5) .
C16 H16A 0.9500 .
C17 C18 1.396(6) .
C17 H17A 0.9500 .
C18 C19 1.382(5) .
C18 H18A 0.9500 .
C19 C20 1.383(5) .
C19 H19A 0.9500 .
C20 H20A 0.9500 .
C21 C22 1.388(5) .
C21 C26 1.398(5) .
C22 C23 1.392(5) .
C22 H22A 0.9500 .
C23 C24 1.379(6) .
C23 H23A 0.9500 .
C24 C25 1.360(6) .
C24 H24A 0.9500 .
C25 C26 1.398(5) .
C25 H25A 0.9500 .
C26 H26A 0.9500 .
C27 C30 1.530(5) .
C27 C28 1.535(5) .
C27 C29 1.537(5) .
C28 H28A 0.9800 .
C28 H28B 0.9800 .
C28 H28C 0.9800 .
C29 H29A 0.9800 .
C29 H29B 0.9800 .
C29 H29C 0.9800 .
C30 H30A 0.9800 .
C30 H30B 0.9800 .
C30 H30C 0.9800 .
O3 C31 1.423(5) .
C31 H31A 0.9800 .
C31 H31B 0.9800 .
C31 H31C 0.9800 .
O4 C32 1.427(4) .
C32 H32A 0.9800 .
C32 H32B 0.9800 .
C32 H32C 0.9800 .
Fe2 C93 1.781(4) .
Fe2 C91 1.799(5) .
Fe2 C92 1.801(4) .
Fe2 C52 2.065(4) .
Fe2 C51 2.094(4) .
Fe2 C54 2.102(4) .
Fe2 C53 2.112(4) .
C91 O91 1.145(5) .
C92 O92 1.132(5) .
C93 O93 1.146(5) .
C51 C52 1.437(5) .
C51 C56 1.515(5) .
C51 H51 1.01(4) .
C52 C53 1.401(5) .
C52 H52 1.05(4) .
C53 O51 1.360(4) .
C53 C54 1.419(5) .
C54 C55 1.500(5) .
C54 H54 0.92(4) .
C55 C56 1.548(5) .
C55 H55A 0.9900 .
C55 H55B 0.9900 .
C56 C58 1.535(5) .
C56 H56A 1.0000 .
O51 C57 1.434(5) .
C57 H57A 0.9800 .
C57 H57B 0.9800 .
C57 H57C 0.9800 .
C58 C59 1.395(5) .
C58 C63 1.400(5) .
C59 C60 1.404(5) .
C59 C64 1.504(5) .
C60 C61 1.378(5) .
C60 H60A 0.9500 .
C61 O53 1.372(4) .
C61 C62 1.399(5) .
C62 O54 1.367(4) .
C62 C63 1.383(5) .
C63 H63A 0.9500 .
C64 O52 1.443(4) .
C64 H64A 0.9900 .
C64 H64B 0.9900 .
O52 Si2 1.651(3) .
Si2 C71 1.876(4) .
Si2 C65 1.876(4) .
Si2 C77 1.889(4) .
C65 C66 1.397(5) .
C65 C70 1.399(5) .
C66 C67 1.383(6) .
C66 H66A 0.9500 .
C67 C68 1.372(6) .
C67 H67A 0.9500 .
C68 C69 1.383(6) .
C68 H68A 0.9500 .
C69 C70 1.386(6) .
C69 H69A 0.9500 .
C70 H70A 0.9500 .
C71 C76 1.388(5) .
C71 C72 1.406(5) .
C72 C73 1.385(5) .
C72 H72A 0.9500 .
C73 C74 1.377(6) .
C73 H73A 0.9500 .
C74 C75 1.395(6) .
C74 H74A 0.9500 .
C75 C76 1.387(5) .
C75 H75A 0.9500 .
C76 H76A 0.9500 .
C77 C79 1.539(6) .
C77 C80 1.538(6) .
C77 C78 1.550(6) .
C78 H78A 0.9800 .
C78 H78B 0.9800 .
C78 H78C 0.9800 .
C79 H79A 0.9800 .
C79 H79B 0.9800 .
C79 H79C 0.9800 .
C80 H80A 0.9800 .
C80 H80B 0.9800 .
C80 H80C 0.9800 .
O53 C81 1.428(4) .
C81 H81A 0.9800 .
C81 H81B 0.9800 .
C81 H81C 0.9800 .
O54 C82 1.426(4) .
C82 H82A 0.9800 .
C82 H82B 0.9800 .
C82 H82C 0.9800 .
C101 C101 1.366(11) 2_666
C101 C102 1.513(8) .
C101 H10B 0.9900 .
C101 H10C 0.9900 .
C102 C103 1.365(9) .
C102 H10D 0.9900 .
C102 H10E 0.9900 .
C103 H10F 0.9800 .
C103 H10G 0.9800 .
C103 H10H 0.9800 .
